data_2006103
loop_
_publ_author_name
'Chen, Wei'
'Lim, Meng-chay'

_publ_section_title
;
 Two Isomeric Bis(n-propionamidoalaninato)copper(II)
 Hydrate Complexes, [Cu(C~6~H~11~N~2~O~3~)~2~].H~2~O
;
_journal_coeditor_code DE1046
_journal_issue 5
_journal_name_full 'Acta Crystallographica Section C'
_journal_page_first 539
_journal_page_last 543
_journal_paper_doi 10.1107/S0108270196015417
_journal_volume 53
_journal_year 1997
_chemical_formula_iupac '[Cu Br (C6 H11 N2 O3)] , H2 O'
_chemical_formula_moiety 'Cu Br C~6~H~11~N~2~O~3~,H~2~O'
_chemical_formula_sum 'C6 H13 Br Cu N2 O4'
_chemical_formula_weight 320.63
_space_group_IT_number 19
_symmetry_cell_setting orthorhombic
_symmetry_space_group_name_Hall 'P 2ac 2ab'
_symmetry_space_group_name_H-M 'P 21 21 21'
_cell_angle_alpha 90.00
_cell_angle_beta 90.00
_cell_angle_gamma 90.00
_cell_formula_units_Z 4
_cell_length_a 7.6203(4)
_cell_length_b 10.2094(9)
_cell_length_c 14.045(2)
_cell_measurement_temperature 300(2)
_cell_volume 1092.7(2)
_diffrn_ambient_temperature 300(2)
_exptl_crystal_density_diffrn 1.949
_refine_ls_R_factor_obs .0478
_refine_ls_wR_factor_obs .1148
_cod_depositor_comments
;
The following automatic conversions were performed:
'_symmetry_cell_setting' value 'Orthorhombic' changed to 'orthorhombic'
according to '/home/saulius/struct/CIF-dictionaries/cif_core.dic'
dictionary named 'cif_core.dic' version 2.4.1 from 2010-06-29.

Automatic conversion script
Id: cif_fix_enum 1527 2010-12-29 10:47:43Z saulius 
;
_cod_database_code 2006103

loop_
_symmetry_equiv_pos_as_xyz
'x, y, z'
'-x+1/2, -y, z+1/2'
'-x, y+1/2, -z+1/2'
'x+1/2, -y+1/2, -z'

loop_
_atom_site_aniso_label
_atom_site_aniso_U_11
_atom_site_aniso_U_22
_atom_site_aniso_U_33
_atom_site_aniso_U_12
_atom_site_aniso_U_13
_atom_site_aniso_U_23
Br .0343(4) .0430(4) .0437(4) -.0062(3) -.0109(3) .0085(3)
Cu .0297(4) .0214(4) .0329(4) -.0003(3) .0048(3) -.0002(3)
O1 .031(2) .032(3) .039(2) .002(2) .004(2) .006(2)
O2 .044(3) .023(2) .046(3) -.001(2) .013(2) .002(2)
O3 .032(2) .026(2) .043(2) .000(2) .011(2) -.001(2)
OW1 .179(10) .106(6) .118(8) -.080(7) -.110(8) .065(6)
N1 .026(3) .025(2) .025(2) .002(2) .000(2) -.002(2)
N2 .040(3) .041(3) .068(4) -.002(3) .018(3) -.007(3)
C1 .038(3) .032(3) .044(4) -.004(3) .008(4) -.017(3)
C2 .036(4) .032(4) .060(5) .004(3) .012(4) -.004(3)
C3 .026(3) .039(4) .025(3) -.001(3) .000(3) -.001(3)
C4 .033(3) .027(3) .039(4) -.001(3) .004(3) -.002(3)
C5 .029(3) .030(3) .031(3) .003(3) -.001(3) .001(3)
C6 .059(5) .038(4) .086(6) .003(4) .033(5) .007(4)

loop_
_atom_site_label
_atom_site_fract_x
_atom_site_fract_y
_atom_site_fract_z
_atom_site_U_iso_or_equiv
_atom_site_thermal_displace_type
_atom_site_calc_flag
_atom_site_refinement_flags
_atom_site_occupancy
_atom_site_disorder_group
_atom_site_type_symbol
Br .58779(9) .25430(6) .74957(5) .0404(2) Uani d . 1 . Br
Cu .78660(10) .20018(6) .90495(5) .0280(2) Uani d . 1 . Cu
O1 .9906(6) .1667(4) .8243(3) .0340(10) Uani d . 1 . O
O2 .5877(6) .2247(4) .9901(3) .0380(10) Uani d . 1 . O
O3 .3710(6) .1220(4) 1.0622(3) .0340(10) Uani d . 1 . O
OW1 1.0040(10) -.0332(9) 1.0777(7) .134(5) Uani d . 1 . O
N1 .7450(6) .0118(5) .9316(3) .0260(10) Uani d . 1 . N
H1 .8162(6) -.0106(5) .9810(3) .033 Uiso d R 1 . H
N2 1.2213(8) .0586(6) .7722(5) .050(2) Uani d . 1 . N
H2A 1.2747(8) .1303(6) .7583(5) .064 Uiso d R 1 . H
H2B 1.2715(8) -.0155(6) .7617(5) .064 Uiso d R 1 . H
C1 .7930(10) -.0728(6) .8504(5) .038(2) Uani d . 1 . C
H1A .7330(10) -.0431(6) .7936(5) .049 Uiso d R 1 . H
H1B .7560(10) -.1620(6) .8633(5) .049 Uiso d R 1 . H
C2 .9890(10) -.0703(7) .8333(7) .043(2) Uani d . 1 . C
H2C 1.0470(10) -.1027(7) .8900(7) .056 Uiso d R 1 . H
H2D 1.0150(10) -.1302(7) .7818(7) .056 Uiso d R 1 . H
C3 1.0640(8) .0622(7) .8091(4) .0300(10) Uani d . 1 . C
C4 .5620(10) -.0048(6) .9649(5) .0330(10) Uani d . 1 . C
H4 .4890(10) -.0175(6) .9082(5) .043 Uiso d R 1 . H
C5 .5044(9) .1220(7) 1.0104(5) .0300(10) Uani d . 1 . C
C6 .5380(10) -.1236(8) 1.0268(8) .061(3) Uani d . 1 . C
H6A .5770(10) -.2002(8) .9932(8) .080 Uiso d R 1 . H
H6B .4160(10) -.1329(8) 1.0425(8) .080 Uiso d R 1 . H
H6C .6050(10) -.1137(8) 1.0841(8) .080 Uiso d R 1 . H

loop_
_geom_bond_atom_site_label_1
_geom_bond_atom_site_label_2
_geom_bond_site_symmetry_2
_geom_bond_distance
_geom_bond_publ_flag
Br Cu . 2.7140(10) y
Cu O2 . 1.947(4) y
Cu O1 . 1.954(5) y
Cu O3 4_557 1.980(5) y
Cu N1 . 1.985(5) y
O1 C3 . 1.223(8) ?
O2 C5 . 1.258(8) ?
O3 C5 . 1.250(8) ?
O3 Cu 4_457 1.980(4) ?
N1 C1 . 1.477(8) ?
N1 C4 . 1.480(9) ?
N2 C3 . 1.307(9) ?
C1 C2 . 1.508(11) ?
C2 C3 . 1.509(10) ?
C4 C6 . 1.505(10) ?
C4 C5 . 1.509(9) ?
